data_7122075
loop_
_publ_author_name
'Su, Shikuan'
'Li, Jianxiong'
'Sun, Mingming'
'Zhao, Hongbin'
'Chen, Yali'
'Li, Jian'

_publ_section_title
;
 A domino reaction of 2-isocyanophenyloxyacrylate and aryne to synthesize
 arenes with vicinal olefin and benzoxazole.
;
_journal_issue 69
_journal_name_full 'Chemical communications (Cambridge, England)'
_journal_page_first 9611
_journal_page_last 9614
_journal_paper_doi 10.1039/c8cc05735d
_journal_volume 54
_journal_year 2018
_chemical_formula_sum 'C17 H12 Cl N O3'
_chemical_formula_weight 313.73
_space_group_IT_number 2
_space_group_name_Hall '-P 1'
_space_group_name_H-M_alt 'P -1'
_symmetry_cell_setting triclinic
_symmetry_space_group_name_Hall '-P 1'
_symmetry_space_group_name_H-M 'P -1'
_atom_sites_solution_hydrogens geom
_atom_sites_solution_primary direct
_atom_sites_solution_secondary difmap
_audit_creation_method SHELXL-97
_audit_update_record
;
2018-07-09 deposited with the CCDC.
2018-08-02 downloaded from the CCDC.
;
_cell_angle_alpha 111.941(8)
_cell_angle_beta 101.876(7)
_cell_angle_gamma 104.589(8)
_cell_formula_units_Z 4
_cell_length_a 10.986(7)
_cell_length_b 11.502(8)
_cell_length_c 13.713(9)
_cell_measurement_reflns_used 1839
_cell_measurement_temperature 293(2)
_cell_measurement_theta_max 22.70
_cell_measurement_theta_min 2.17
_cell_volume 1466.1(17)
_computing_cell_refinement 'Bruker SAINT'
_computing_data_collection 'Bruker APEX2'
_computing_data_reduction 'Bruker SAINT'
_computing_molecular_graphics 'Bruker SHELXTL'
_computing_publication_material 'Bruker SHELXTL'
_computing_structure_refinement 'SHELXL-97 (Sheldrick, 2008)'
_computing_structure_solution 'SHELXS-97 (Sheldrick, 2008)'
_diffrn_ambient_temperature 293(2)
_diffrn_measured_fraction_theta_full 0.977
_diffrn_measured_fraction_theta_max 0.977
_diffrn_measurement_device_type 'Bruker APEX-II CCD'
_diffrn_measurement_method '\f and \w scans'
_diffrn_radiation_monochromator graphite
_diffrn_radiation_source 'fine-focus sealed tube'
_diffrn_radiation_type MoK\a
_diffrn_radiation_wavelength 0.71073
_diffrn_reflns_av_R_equivalents 0.0448
_diffrn_reflns_av_sigmaI/netI 0.0630
_diffrn_reflns_limit_h_max 13
_diffrn_reflns_limit_h_min -11
_diffrn_reflns_limit_k_max 11
_diffrn_reflns_limit_k_min -13
_diffrn_reflns_limit_l_max 14
_diffrn_reflns_limit_l_min -16
_diffrn_reflns_number 7498
_diffrn_reflns_theta_full 25.05
_diffrn_reflns_theta_max 25.05
_diffrn_reflns_theta_min 1.99
_exptl_absorpt_coefficient_mu 0.272
_exptl_absorpt_correction_T_max 0.9785
_exptl_absorpt_correction_T_min 0.9179
_exptl_absorpt_correction_type multi-scan
_exptl_absorpt_process_details sadabs
_exptl_crystal_density_diffrn 1.421
_exptl_crystal_density_meas ??
_exptl_crystal_density_method 'not measured'
_exptl_crystal_F_000 648
_exptl_crystal_size_max 0.32
_exptl_crystal_size_mid 0.27
_exptl_crystal_size_min 0.08
_refine_diff_density_max 0.835
_refine_diff_density_min -0.352
_refine_diff_density_rms 0.140
_refine_ls_extinction_method none
_refine_ls_goodness_of_fit_ref 1.008
_refine_ls_hydrogen_treatment constr
_refine_ls_matrix_type full
_refine_ls_number_parameters 399
_refine_ls_number_reflns 5065
_refine_ls_number_restraints 0
_refine_ls_restrained_S_all 1.008
_refine_ls_R_factor_all 0.1255
_refine_ls_R_factor_gt 0.0861
_refine_ls_shift/su_max 0.000
_refine_ls_shift/su_mean 0.000
_refine_ls_structure_factor_coef Fsqd
_refine_ls_weighting_details 'calc w=1/[\s^2^(Fo^2^)+(0.1835P)^2^+0.0000P] where P=(Fo^2^+2Fc^2^)/3'
_refine_ls_weighting_scheme calc
_refine_ls_wR_factor_gt 0.2322
_refine_ls_wR_factor_ref 0.2791
_reflns_number_gt 3076
_reflns_number_total 5065
_reflns_threshold_expression >2sigma(I)
_cod_data_source_file c8cc05735d2.cif
_cod_data_source_block 171107b_0m
_cod_depositor_comments
;
The following automatic conversions were performed:

'_symmetry_cell_setting' value 'Triclinic' changed to 'triclinic'
according to
/home/data/users/saulius/crontab/automatic-downloads/rss-feeds/RSC/lib/dictionaries/cif_core.dic
dictionary named 'cif_core.dic' version 2.4.2 from 2011-04-26.

Automatic conversion script
Id: cif_fix_values 4973 2017-02-22 13:04:09Z antanas 

 Adding full bibliography for 7122074--7122075.cif.
;
_cod_original_sg_symbol_H-M P-1
_cod_database_code 7122075

loop_
_symmetry_equiv_pos_as_xyz
'x, y, z'
'-x, -y, -z'

loop_
_atom_site_label
_atom_site_type_symbol
_atom_site_fract_x
_atom_site_fract_y
_atom_site_fract_z
_atom_site_U_iso_or_equiv
_atom_site_adp_type
_atom_site_occupancy
_atom_site_symmetry_multiplicity
_atom_site_calc_flag
_atom_site_refinement_flags
Cl1 Cl 0.03802(13) 0.67137(13) 0.91600(14) 0.0935(5) Uani 1 1 d .
Cl2 Cl 1.18102(13) 0.54973(14) 0.42792(14) 0.0945(5) Uani 1 1 d .
C1 C 0.1377(4) 0.3536(4) 0.8800(3) 0.0548(9) Uani 1 1 d .
C2 C 0.0622(4) 0.4331(4) 0.8830(4) 0.0657(11) Uani 1 1 d .
H2 H -0.0300 0.3977 0.8642 0.079 Uiso 1 1 calc R
C3 C 0.1286(4) 0.5671(4) 0.9150(3) 0.0600(10) Uani 1 1 d .
C4 C 0.2659(4) 0.6222(5) 0.9442(4) 0.0721(12) Uani 1 1 d .
H4 H 0.3067 0.7132 0.9652 0.087 Uiso 1 1 calc R
C5 C 0.3426(4) 0.5446(5) 0.9427(4) 0.0741(13) Uani 1 1 d .
H5 H 0.4350 0.5805 0.9630 0.089 Uiso 1 1 calc R
C6 C 0.2747(4) 0.4100(4) 0.9093(3) 0.0551(9) Uani 1 1 d .
C7 C 0.2123(4) 0.1954(4) 0.8559(3) 0.0556(10) Uani 1 1 d .
C8 C 0.2368(4) 0.0694(4) 0.8271(3) 0.0574(10) Uani 1 1 d .
C9 C 0.3657(5) 0.0746(5) 0.8660(4) 0.0722(12) Uani 1 1 d .
H9 H 0.4338 0.1582 0.9092 0.087 Uiso 1 1 calc R
C10 C 0.3968(5) -0.0381(6) 0.8434(5) 0.0799(14) Uani 1 1 d .
H10 H 0.4842 -0.0311 0.8719 0.096 Uiso 1 1 calc R
C11 C 0.2965(5) -0.1629(6) 0.7772(5) 0.0807(14) Uani 1 1 d .
H11 H 0.3159 -0.2409 0.7608 0.097 Uiso 1 1 calc R
C12 C 0.1677(5) -0.1707(5) 0.7360(4) 0.0720(12) Uani 1 1 d .
H12 H 0.1013 -0.2549 0.6906 0.086 Uiso 1 1 calc R
C13 C 0.1338(4) -0.0578(4) 0.7597(3) 0.0591(10) Uani 1 1 d .
C14 C -0.0056(4) -0.0735(4) 0.7138(3) 0.0620(10) Uani 1 1 d .
H14 H -0.0204 0.0002 0.7081 0.074 Uiso 1 1 calc R
C15 C -0.1108(5) -0.1802(5) 0.6802(4) 0.0688(12) Uani 1 1 d .
H15 H -0.0995 -0.2561 0.6840 0.083 Uiso 1 1 calc R
C16 C -0.2460(4) -0.1846(4) 0.6366(4) 0.0634(11) Uani 1 1 d .
C17 C -0.4750(5) -0.3131(6) 0.5763(5) 0.0920(16) Uani 1 1 d .
H17A H -0.4880 -0.2352 0.6246 0.138 Uiso 1 1 calc R
H17B H -0.5323 -0.3920 0.5754 0.138 Uiso 1 1 calc R
H17C H -0.4961 -0.3207 0.5021 0.138 Uiso 1 1 calc R
C18 C 0.8588(4) 0.6460(4) 0.3822(3) 0.0593(10) Uani 1 1 d .
C19 C 0.9389(4) 0.5732(4) 0.3910(4) 0.0684(12) Uani 1 1 d .
H19 H 0.9037 0.4847 0.3793 0.082 Uiso 1 1 calc R
C20 C 1.0753(4) 0.6382(4) 0.4182(4) 0.0648(11) Uani 1 1 d .
C21 C 1.1301(4) 0.7695(5) 0.4368(4) 0.0683(11) Uani 1 1 d .
H21 H 1.2219 0.8089 0.4555 0.082 Uiso 1 1 calc R
C22 C 1.0507(4) 0.8431(5) 0.4280(4) 0.0708(12) Uani 1 1 d .
H22 H 1.0862 0.9316 0.4398 0.085 Uiso 1 1 calc R
C23 C 0.9172(4) 0.7788(4) 0.4010(3) 0.0591(10) Uani 1 1 d .
C24 C 0.7000(4) 0.7161(4) 0.3541(3) 0.0597(10) Uani 1 1 d .
C25 C 0.5742(4) 0.7389(5) 0.3262(4) 0.0627(11) Uani 1 1 d .
C26 C 0.5792(5) 0.8706(5) 0.3629(4) 0.0771(13) Uani 1 1 d .
H26 H 0.6613 0.9403 0.4047 0.093 Uiso 1 1 calc R
C27 C 0.4680(6) 0.9015(5) 0.3401(5) 0.0846(15) Uani 1 1 d .
H27 H 0.4742 0.9907 0.3675 0.102 Uiso 1 1 calc R
C28 C 0.3458(5) 0.7982(6) 0.2754(5) 0.0834(15) Uani 1 1 d .
H28 H 0.2690 0.8170 0.2574 0.100 Uiso 1 1 calc R
C29 C 0.3398(5) 0.6674(5) 0.2384(4) 0.0767(13) Uani 1 1 d .
H29 H 0.2573 0.5987 0.1951 0.092 Uiso 1 1 calc R
C30 C 0.4506(4) 0.6325(5) 0.2623(4) 0.0632(11) Uani 1 1 d .
C31 C 0.4355(4) 0.4915(5) 0.2207(4) 0.0648(11) Uani 1 1 d .
H31 H 0.5141 0.4739 0.2262 0.078 Uiso 1 1 calc R
C32 C 0.3251(4) 0.3864(5) 0.1764(4) 0.0683(12) Uani 1 1 d .
H32 H 0.2440 0.3992 0.1678 0.082 Uiso 1 1 calc R
C33 C 0.3251(4) 0.2501(5) 0.1400(4) 0.0653(11) Uani 1 1 d .
C34 C 0.1867(6) 0.0215(5) 0.0671(5) 0.0932(16) Uani 1 1 d .
H34A H 0.2181 -0.0080 0.0051 0.140 Uiso 1 1 calc R
H34B H 0.0946 -0.0331 0.0453 0.140 Uiso 1 1 calc R
H34C H 0.2386 0.0132 0.1279 0.140 Uiso 1 1 calc R
N1 N 0.1024(3) 0.2174(3) 0.8479(3) 0.0613(9) Uani 1 1 d .
N2 N 0.7218(3) 0.6121(4) 0.3544(3) 0.0641(9) Uani 1 1 d .
O1 O 0.3244(3) 0.3097(3) 0.8949(2) 0.0640(8) Uani 1 1 d .
O2 O -0.2732(3) -0.0975(4) 0.6213(3) 0.0956(12) Uani 1 1 d .
O3 O -0.3390(3) -0.3001(3) 0.6160(3) 0.0791(9) Uani 1 1 d .
O4 O 0.8151(3) 0.8239(3) 0.3817(2) 0.0679(8) Uani 1 1 d .
O5 O 0.4205(3) 0.2193(4) 0.1416(3) 0.0916(11) Uani 1 1 d .
O6 O 0.1996(3) 0.1594(3) 0.1013(3) 0.0796(9) Uani 1 1 d .

loop_
_atom_site_aniso_label
_atom_site_aniso_U_11
_atom_site_aniso_U_22
_atom_site_aniso_U_33
_atom_site_aniso_U_23
_atom_site_aniso_U_13
_atom_site_aniso_U_12
Cl1 0.0751(8) 0.0615(8) 0.1396(13) 0.0443(8) 0.0253(8) 0.0280(7)
Cl2 0.0655(8) 0.0740(9) 0.1373(12) 0.0487(9) 0.0194(7) 0.0244(7)
C1 0.047(2) 0.052(2) 0.060(2) 0.0241(19) 0.0139(18) 0.0150(18)
C2 0.049(2) 0.054(3) 0.084(3) 0.028(2) 0.018(2) 0.013(2)
C3 0.060(2) 0.046(2) 0.063(2) 0.021(2) 0.0127(19) 0.0136(19)
C4 0.059(3) 0.050(3) 0.087(3) 0.027(2) 0.011(2) 0.006(2)
C5 0.050(2) 0.057(3) 0.092(3) 0.025(2) 0.011(2) 0.007(2)
C6 0.050(2) 0.049(2) 0.051(2) 0.0172(18) 0.0093(17) 0.0097(18)
C7 0.052(2) 0.057(2) 0.050(2) 0.0225(19) 0.0141(17) 0.0133(19)
C8 0.058(2) 0.059(3) 0.060(2) 0.030(2) 0.0200(19) 0.022(2)
C9 0.061(3) 0.066(3) 0.084(3) 0.030(2) 0.022(2) 0.023(2)
C10 0.063(3) 0.081(4) 0.101(4) 0.040(3) 0.030(3) 0.032(3)
C11 0.082(3) 0.076(3) 0.108(4) 0.048(3) 0.041(3) 0.049(3)
C12 0.073(3) 0.060(3) 0.083(3) 0.032(2) 0.025(2) 0.025(2)
C13 0.066(2) 0.056(3) 0.062(2) 0.031(2) 0.023(2) 0.024(2)
C14 0.068(3) 0.045(2) 0.066(3) 0.025(2) 0.012(2) 0.019(2)
C15 0.072(3) 0.054(3) 0.087(3) 0.037(2) 0.025(2) 0.026(2)
C16 0.062(3) 0.048(2) 0.066(3) 0.024(2) 0.009(2) 0.011(2)
C17 0.058(3) 0.089(4) 0.108(4) 0.046(3) 0.007(3) 0.006(3)
C18 0.059(2) 0.049(2) 0.063(2) 0.025(2) 0.0141(19) 0.014(2)
C19 0.066(3) 0.046(2) 0.081(3) 0.029(2) 0.011(2) 0.011(2)
C20 0.058(2) 0.054(3) 0.071(3) 0.027(2) 0.013(2) 0.010(2)
C21 0.058(2) 0.056(3) 0.076(3) 0.026(2) 0.015(2) 0.007(2)
C22 0.064(3) 0.053(3) 0.082(3) 0.031(2) 0.017(2) 0.006(2)
C23 0.061(2) 0.049(2) 0.061(2) 0.0228(19) 0.0194(19) 0.014(2)
C24 0.066(3) 0.045(2) 0.059(2) 0.0200(19) 0.021(2) 0.011(2)
C25 0.068(3) 0.059(3) 0.070(3) 0.034(2) 0.028(2) 0.026(2)
C26 0.076(3) 0.056(3) 0.094(3) 0.032(3) 0.026(3) 0.020(2)
C27 0.098(4) 0.063(3) 0.108(4) 0.044(3) 0.041(3) 0.039(3)
C28 0.078(3) 0.077(4) 0.118(4) 0.053(3) 0.041(3) 0.043(3)
C29 0.065(3) 0.070(3) 0.099(4) 0.038(3) 0.030(3) 0.028(2)
C30 0.065(3) 0.065(3) 0.071(3) 0.035(2) 0.030(2) 0.026(2)
C31 0.054(2) 0.060(3) 0.075(3) 0.027(2) 0.018(2) 0.021(2)
C32 0.051(2) 0.066(3) 0.086(3) 0.034(2) 0.018(2) 0.023(2)
C33 0.058(3) 0.060(3) 0.068(3) 0.023(2) 0.014(2) 0.020(2)
C34 0.098(4) 0.054(3) 0.108(4) 0.024(3) 0.030(3) 0.020(3)
N1 0.0505(19) 0.051(2) 0.076(2) 0.0257(18) 0.0165(16) 0.0169(16)
N2 0.060(2) 0.051(2) 0.077(2) 0.0303(18) 0.0159(17) 0.0150(17)
O1 0.0445(15) 0.0529(17) 0.0784(19) 0.0224(15) 0.0117(13) 0.0105(13)
O2 0.074(2) 0.065(2) 0.129(3) 0.051(2) -0.003(2) 0.0156(18)
O3 0.0617(19) 0.064(2) 0.102(2) 0.0389(18) 0.0172(17) 0.0137(16)
O4 0.0676(19) 0.0484(17) 0.084(2) 0.0304(15) 0.0219(15) 0.0162(15)
O5 0.060(2) 0.069(2) 0.124(3) 0.024(2) 0.0176(19) 0.0293(18)
O6 0.0626(19) 0.0564(19) 0.104(2) 0.0297(18) 0.0189(17) 0.0149(16)

loop_
_atom_type_symbol
_atom_type_description
_atom_type_scat_dispersion_real
_atom_type_scat_dispersion_imag
_atom_type_scat_source
C C 0.0033 0.0016 'International Tables Vol C Tables 4.2.6.8 and 6.1.1.4'
H H 0.0000 0.0000 'International Tables Vol C Tables 4.2.6.8 and 6.1.1.4'
Cl Cl 0.1484 0.1585 'International Tables Vol C Tables 4.2.6.8 and 6.1.1.4'
N N 0.0061 0.0033 'International Tables Vol C Tables 4.2.6.8 and 6.1.1.4'
O O 0.0106 0.0060 'International Tables Vol C Tables 4.2.6.8 and 6.1.1.4'

loop_
_geom_angle_atom_site_label_1
_geom_angle_atom_site_label_2
_geom_angle_atom_site_label_3
_geom_angle
C2 C1 N1 131.7(4)
C2 C1 C6 119.6(4)
N1 C1 C6 108.6(3)
C1 C2 C3 117.4(4)
C1 C2 H2 121.3
C3 C2 H2 121.3
C2 C3 C4 122.3(4)
C2 C3 Cl1 119.5(3)
C4 C3 Cl1 118.2(3)
C5 C4 C3 121.0(4)
C5 C4 H4 119.5
C3 C4 H4 119.5
C4 C5 C6 116.2(4)
C4 C5 H5 121.9
C6 C5 H5 121.9
O1 C6 C5 128.6(4)
O1 C6 C1 107.9(3)
C5 C6 C1 123.5(4)
N1 C7 O1 114.1(4)
N1 C7 C8 130.4(4)
O1 C7 C8 115.4(3)
C9 C8 C13 118.6(4)
C9 C8 C7 119.0(4)
C13 C8 C7 122.4(4)
C10 C9 C8 122.6(5)
C10 C9 H9 118.7
C8 C9 H9 118.7
C9 C10 C11 119.1(5)
C9 C10 H10 120.5
C11 C10 H10 120.5
C12 C11 C10 119.4(4)
C12 C11 H11 120.3
C10 C11 H11 120.3
C11 C12 C13 122.3(5)
C11 C12 H12 118.8
C13 C12 H12 118.8
C12 C13 C8 117.9(4)
C12 C13 C14 119.5(4)
C8 C13 C14 122.7(4)
C15 C14 C13 126.6(4)
C15 C14 H14 116.7
C13 C14 H14 116.7
C14 C15 C16 122.1(4)
C14 C15 H15 118.9
C16 C15 H15 118.9
O2 C16 O3 122.8(4)
O2 C16 C15 125.4(4)
O3 C16 C15 111.8(4)
O3 C17 H17A 109.5
O3 C17 H17B 109.5
H17A C17 H17B 109.5
O3 C17 H17C 109.5
H17A C17 H17C 109.5
H17B C17 H17C 109.5
C19 C18 N2 131.8(4)
C19 C18 C23 119.2(4)
N2 C18 C23 109.0(4)
C18 C19 C20 116.9(4)
C18 C19 H19 121.6
C20 C19 H19 121.6
C21 C20 C19 122.7(4)
C21 C20 Cl2 118.5(3)
C19 C20 Cl2 118.8(3)
C22 C21 C20 120.9(4)
C22 C21 H21 119.5
C20 C21 H21 119.5
C23 C22 C21 116.2(4)
C23 C22 H22 121.9
C21 C22 H22 121.9
C22 C23 O4 129.1(4)
C22 C23 C18 124.2(4)
O4 C23 C18 106.7(3)
N2 C24 O4 114.0(4)
N2 C24 C25 130.8(4)
O4 C24 C25 115.1(4)
C26 C25 C30 119.3(4)
C26 C25 C24 118.3(4)
C30 C25 C24 122.4(4)
C27 C26 C25 122.5(5)
C27 C26 H26 118.8
C25 C26 H26 118.8
C26 C27 C28 119.1(5)
C26 C27 H27 120.5
C28 C27 H27 120.5
C29 C28 C27 118.9(5)
C29 C28 H28 120.5
C27 C28 H28 120.5
C28 C29 C30 123.4(5)
C28 C29 H29 118.3
C30 C29 H29 118.3
C29 C30 C25 116.8(4)
C29 C30 C31 120.0(4)
C25 C30 C31 123.2(4)
C32 C31 C30 128.0(4)
C32 C31 H31 116.0
C30 C31 H31 116.0
C31 C32 C33 122.1(4)
C31 C32 H32 118.9
C33 C32 H32 118.9
O5 C33 O6 123.1(4)
O5 C33 C32 125.8(4)
O6 C33 C32 111.1(4)
O6 C34 H34A 109.5
O6 C34 H34B 109.5
H34A C34 H34B 109.5
O6 C34 H34C 109.5
H34A C34 H34C 109.5
H34B C34 H34C 109.5
C7 N1 C1 105.4(3)
C24 N2 C18 105.5(4)
C6 O1 C7 104.0(3)
C16 O3 C17 116.4(4)
C23 O4 C24 104.7(3)
C33 O6 C34 116.5(4)

loop_
_geom_bond_atom_site_label_1
_geom_bond_atom_site_label_2
_geom_bond_distance
Cl1 C3 1.738(4)
Cl2 C20 1.742(5)
C1 C2 1.376(6)
C1 N1 1.381(5)
C1 C6 1.383(5)
C2 C3 1.378(6)
C2 H2 0.9300
C3 C4 1.385(6)
C4 C5 1.371(6)
C4 H4 0.9300
C5 C6 1.382(6)
C5 H5 0.9300
C6 O1 1.364(5)
C7 N1 1.287(5)
C7 O1 1.385(5)
C7 C8 1.463(6)
C8 C9 1.384(6)
C8 C13 1.415(6)
C9 C10 1.363(7)
C9 H9 0.9300
C10 C11 1.385(7)
C10 H10 0.9300
C11 C12 1.378(7)
C11 H11 0.9300
C12 C13 1.382(6)
C12 H12 0.9300
C13 C14 1.467(6)
C14 C15 1.303(6)
C14 H14 0.9300
C15 C16 1.463(6)
C15 H15 0.9300
C16 O2 1.191(5)
C16 O3 1.344(5)
C17 O3 1.429(6)
C17 H17A 0.9600
C17 H17B 0.9600
C17 H17C 0.9600
C18 C19 1.376(6)
C18 N2 1.386(5)
C18 C23 1.399(6)
C19 C20 1.393(6)
C19 H19 0.9300
C20 C21 1.379(6)
C21 C22 1.377(6)
C21 H21 0.9300
C22 C23 1.365(6)
C22 H22 0.9300
C23 O4 1.367(5)
C24 N2 1.279(5)
C24 O4 1.394(5)
C24 C25 1.472(6)
C25 C26 1.388(7)
C25 C30 1.408(6)
C26 C27 1.364(7)
C26 H26 0.9300
C27 C28 1.386(8)
C27 H27 0.9300
C28 C29 1.375(7)
C28 H28 0.9300
C29 C30 1.389(6)
C29 H29 0.9300
C30 C31 1.455(6)
C31 C32 1.308(6)
C31 H31 0.9300
C32 C33 1.458(6)
C32 H32 0.9300
C33 O5 1.186(5)
C33 O6 1.353(5)
C34 O6 1.435(6)
C34 H34A 0.9600
C34 H34B 0.9600
C34 H34C 0.9600

loop_
_geom_torsion_atom_site_label_1
_geom_torsion_atom_site_label_2
_geom_torsion_atom_site_label_3
_geom_torsion_atom_site_label_4
_geom_torsion
N1 C1 C2 C3 -177.0(4)
C6 C1 C2 C3 0.4(6)
C1 C2 C3 C4 -0.5(6)
C1 C2 C3 Cl1 177.9(3)
C2 C3 C4 C5 -0.2(7)
Cl1 C3 C4 C5 -178.5(4)
C3 C4 C5 C6 0.8(7)
C4 C5 C6 O1 176.5(4)
C4 C5 C6 C1 -0.9(7)
C2 C1 C6 O1 -177.6(3)
N1 C1 C6 O1 0.3(4)
C2 C1 C6 C5 0.3(6)
N1 C1 C6 C5 178.3(4)
N1 C7 C8 C9 -165.9(4)
O1 C7 C8 C9 16.3(5)
N1 C7 C8 C13 15.0(7)
O1 C7 C8 C13 -162.8(4)
C13 C8 C9 C10 -1.2(7)
C7 C8 C9 C10 179.7(4)
C8 C9 C10 C11 1.2(8)
C9 C10 C11 C12 -0.1(8)
C10 C11 C12 C13 -1.1(7)
C11 C12 C13 C8 1.2(7)
C11 C12 C13 C14 -179.4(4)
C9 C8 C13 C12 -0.1(6)
C7 C8 C13 C12 179.0(4)
C9 C8 C13 C14 -179.5(4)
C7 C8 C13 C14 -0.4(6)
C12 C13 C14 C15 22.2(7)
C8 C13 C14 C15 -158.4(4)
C13 C14 C15 C16 179.4(4)
C14 C15 C16 O2 4.7(8)
C14 C15 C16 O3 -174.7(4)
N2 C18 C19 C20 178.2(4)
C23 C18 C19 C20 -0.1(6)
C18 C19 C20 C21 0.5(7)
C18 C19 C20 Cl2 -178.8(3)
C19 C20 C21 C22 -0.6(7)
Cl2 C20 C21 C22 178.7(3)
C20 C21 C22 C23 0.4(6)
C21 C22 C23 O4 -176.7(4)
C21 C22 C23 C18 -0.1(6)
C19 C18 C23 C22 0.0(6)
N2 C18 C23 C22 -178.7(4)
C19 C18 C23 O4 177.2(4)
N2 C18 C23 O4 -1.5(5)
N2 C24 C25 C26 161.7(4)
O4 C24 C25 C26 -20.6(5)
N2 C24 C25 C30 -19.4(7)
O4 C24 C25 C30 158.3(4)
C30 C25 C26 C27 0.3(7)
C24 C25 C26 C27 179.3(4)
C25 C26 C27 C28 -1.7(8)
C26 C27 C28 C29 1.5(8)
C27 C28 C29 C30 0.0(8)
C28 C29 C30 C25 -1.2(7)
C28 C29 C30 C31 179.5(5)
C26 C25 C30 C29 1.1(6)
C24 C25 C30 C29 -177.8(4)
C26 C25 C30 C31 -179.7(4)
C24 C25 C30 C31 1.4(6)
C29 C30 C31 C32 -12.4(7)
C25 C30 C31 C32 168.4(4)
C30 C31 C32 C33 -178.8(4)
C31 C32 C33 O5 -3.4(8)
C31 C32 C33 O6 177.5(4)
O1 C7 N1 C1 1.6(4)
C8 C7 N1 C1 -176.2(4)
C2 C1 N1 C7 176.4(4)
C6 C1 N1 C7 -1.2(4)
O4 C24 N2 C18 -0.7(5)
C25 C24 N2 C18 177.1(4)
C19 C18 N2 C24 -177.1(4)
C23 C18 N2 C24 1.4(5)
C5 C6 O1 C7 -177.2(4)
C1 C6 O1 C7 0.6(4)
N1 C7 O1 C6 -1.4(4)
C8 C7 O1 C6 176.7(3)
O2 C16 O3 C17 -1.3(7)
C15 C16 O3 C17 178.2(4)
C22 C23 O4 C24 178.1(4)
C18 C23 O4 C24 1.1(4)
N2 C24 O4 C23 -0.2(4)
C25 C24 O4 C23 -178.4(3)
O5 C33 O6 C34 3.3(7)
C32 C33 O6 C34 -177.5(4)
